data_4337939
loop_
_publ_author_name
'Ji, Shu-Fang'
'Sun, Yong-Gang'
'Huo, Peng'
'Shen, Wei-Chun'
'Huang, Yu-De'
'Zhu, Qin-Yu'
'Dai, Jie'

_publ_section_title
;
 Effect of Metal Coordination on Photocurrent Response Properties of a
 Tetrathiafulvalene Organogel Film.
;
_journal_issue 7
_journal_name_full 'Inorganic chemistry'
_journal_page_first 3611
_journal_paper_doi 10.1021/ic403107v
_journal_volume 53
_journal_year 2014
_chemical_formula_sum 'C22 H34 N4 Ni O2 S6'
_chemical_formula_weight 637.64
_chemical_name_systematic
; 
 ? 
;
_space_group_IT_number 14
_symmetry_cell_setting monoclinic
_symmetry_space_group_name_Hall '-P 2ybc'
_symmetry_space_group_name_H-M 'P 1 21/c 1'
_atom_sites_solution_hydrogens geom
_atom_sites_solution_primary direct
_atom_sites_solution_secondary difmap
_audit_creation_method SHELXL-97
_cell_angle_alpha 90.00
_cell_angle_beta 90.385(8)
_cell_angle_gamma 90.00
_cell_formula_units_Z 4
_cell_length_a 13.065(4)
_cell_length_b 13.698(4)
_cell_length_c 15.968(4)
_cell_measurement_reflns_used 13364
_cell_measurement_temperature 223(2)
_cell_measurement_theta_max 27.5
_cell_measurement_theta_min 3.0
_cell_volume 2857.6(14)
_computing_structure_refinement 'SHELXL-97 (Sheldrick, 1997)'
_computing_structure_solution 'SHELXS-97 (Sheldrick, 1990)'
_diffrn_ambient_temperature 223(2)
_diffrn_detector_area_resol_mean 14.63
_diffrn_measured_fraction_theta_full 0.983
_diffrn_measured_fraction_theta_max 0.983
_diffrn_measurement_device_type 'Rigaku Mercury'
_diffrn_measurement_method \w
_diffrn_radiation_monochromator graphite
_diffrn_radiation_source 'fine-focus sealed tube'
_diffrn_radiation_type MoK\a
_diffrn_radiation_wavelength 0.71075
_diffrn_reflns_av_R_equivalents 0.0460
_diffrn_reflns_av_sigmaI/netI 0.1049
_diffrn_reflns_limit_h_max 13
_diffrn_reflns_limit_h_min -16
_diffrn_reflns_limit_k_max 14
_diffrn_reflns_limit_k_min -17
_diffrn_reflns_limit_l_max 18
_diffrn_reflns_limit_l_min -20
_diffrn_reflns_number 15065
_diffrn_reflns_theta_full 27.45
_diffrn_reflns_theta_max 27.45
_diffrn_reflns_theta_min 3.00
_exptl_absorpt_coefficient_mu 1.145
_exptl_absorpt_correction_T_max 0.8749
_exptl_absorpt_correction_T_min 0.5467
_exptl_absorpt_correction_type multi-scan
_exptl_absorpt_process_details 'Jacobson, R. (1998) Private communication'
_exptl_crystal_colour Orange
_exptl_crystal_density_diffrn 1.477
_exptl_crystal_density_method 'not measured'
_exptl_crystal_description Block
_exptl_crystal_F_000 1328
_exptl_crystal_size_max 0.60
_exptl_crystal_size_mid 0.20
_exptl_crystal_size_min 0.12
_refine_diff_density_max 0.579
_refine_diff_density_min -0.494
_refine_diff_density_rms 0.116
_refine_ls_extinction_coef 0.0090(7)
_refine_ls_extinction_expression Fc^*^=kFc[1+0.001xFc^2^\l^3^/sin(2\q)]^-1/4^
_refine_ls_extinction_method SHELXL
_refine_ls_goodness_of_fit_ref 1.002
_refine_ls_hydrogen_treatment mixed
_refine_ls_matrix_type full
_refine_ls_number_parameters 330
_refine_ls_number_reflns 6430
_refine_ls_number_restraints 0
_refine_ls_restrained_S_all 1.002
_refine_ls_R_factor_all 0.0637
_refine_ls_R_factor_gt 0.0447
_refine_ls_shift/su_max 0.008
_refine_ls_shift/su_mean 0.001
_refine_ls_structure_factor_coef Fsqd
_refine_ls_weighting_details 'calc w=1/[\s^2^(Fo^2^)+(0.0692P)^2^+0.0000P] where P=(Fo^2^+2Fc^2^)/3'
_refine_ls_weighting_scheme calc
_refine_ls_wR_factor_gt 0.1029
_refine_ls_wR_factor_ref 0.1304
_reflns_number_gt 4676
_reflns_number_total 6430
_reflns_threshold_expression >2sigma(I)
_cod_data_source_file ic403107v_si_002.cif
_cod_data_source_block Ni
_cod_depositor_comments 'Adding full bibliography for 4337939--4337940.cif.'
_cod_original_cell_volume 2857.7(14)
_cod_original_sg_symbol_Hall '-P 2ybc '
_cod_original_sg_symbol_H-M 'P 21/c '
_cod_database_code 4337939

loop_
_symmetry_equiv_pos_as_xyz
'x, y, z'
'-x, y+1/2, -z+1/2'
'-x, -y, -z'
'x, -y-1/2, z-1/2'

loop_
_atom_site_label
_atom_site_type_symbol
_atom_site_fract_x
_atom_site_fract_y
_atom_site_fract_z
_atom_site_U_iso_or_equiv
_atom_site_adp_type
_atom_site_occupancy
_atom_site_symmetry_multiplicity
_atom_site_calc_flag
_atom_site_refinement_flags
Ni1 Ni 0.59759(3) 0.33290(3) 0.80450(2) 0.01964(14) Uani 1 1 d .
S1 S 0.69142(6) -0.00091(6) 0.69567(5) 0.0270(2) Uani 1 1 d .
S2 S 0.77323(6) 0.01292(6) 0.86730(5) 0.0274(2) Uani 1 1 d .
S3 S 0.88072(8) -0.13844(8) 0.64131(6) 0.0466(3) Uani 1 1 d .
S4 S 0.96581(7) -0.12530(7) 0.81293(5) 0.0391(2) Uani 1 1 d .
S5 S 1.06503(8) -0.24656(7) 0.57530(6) 0.0394(2) Uani 1 1 d .
S6 S 1.16079(7) -0.23167(7) 0.76188(6) 0.0399(2) Uani 1 1 d .
O1 O 0.50582(16) 0.09216(15) 0.66812(14) 0.0280(5) Uani 1 1 d .
O2 O 0.6760(2) 0.12801(17) 0.98151(13) 0.0355(6) Uani 1 1 d .
N1 N 0.53914(19) 0.23743(18) 0.73506(15) 0.0217(5) Uani 1 1 d .
N2 N 0.5602(2) 0.42535(18) 0.71627(16) 0.0227(5) Uani 1 1 d .
N3 N 0.62096(19) 0.25407(18) 0.89917(15) 0.0226(5) Uani 1 1 d .
N4 N 0.6360(2) 0.43926(19) 0.87761(16) 0.0238(6) Uani 1 1 d .
C1 C 0.6442(2) 0.0949(2) 0.75954(18) 0.0193(6) Uani 1 1 d .
C2 C 0.6831(2) 0.1013(2) 0.83799(18) 0.0190(6) Uani 1 1 d .
C3 C 0.7899(2) -0.0326(2) 0.7651(2) 0.0272(7) Uani 1 1 d .
C4 C 0.8681(3) -0.0904(3) 0.7430(2) 0.0328(8) Uani 1 1 d .
C5 C 1.0012(2) -0.1918(2) 0.6594(2) 0.0291(7) Uani 1 1 d .
C6 C 1.0402(2) -0.1849(2) 0.7366(2) 0.0280(7) Uani 1 1 d .
C7 C 0.9924(3) -0.3566(3) 0.5628(3) 0.0545(11) Uani 1 1 d .
H7A H 0.9873 -0.3896 0.6164 0.082 Uiso 1 1 calc R
H7B H 1.0263 -0.3990 0.5230 0.082 Uiso 1 1 calc R
H7C H 0.9244 -0.3408 0.5423 0.082 Uiso 1 1 calc R
C8 C 1.1598(3) -0.2373(4) 0.8730(2) 0.0662(15) Uani 1 1 d .
H8A H 1.1434 -0.1734 0.8955 0.099 Uiso 1 1 calc R
H8B H 1.2267 -0.2574 0.8933 0.099 Uiso 1 1 calc R
H8C H 1.1087 -0.2842 0.8910 0.099 Uiso 1 1 calc R
C9 C 0.5570(2) 0.1444(2) 0.71853(18) 0.0201(6) Uani 1 1 d .
C10 C 0.4533(2) 0.2836(2) 0.6896(2) 0.0286(7) Uani 1 1 d .
H10A H 0.3980 0.3005 0.7280 0.034 Uiso 1 1 calc R
H10B H 0.4263 0.2397 0.6463 0.034 Uiso 1 1 calc R
C11 C 0.4984(3) 0.3747(2) 0.6505(2) 0.0271(7) Uani 1 1 d .
H11A H 0.4435 0.4176 0.6302 0.033 Uiso 1 1 calc R
H11B H 0.5418 0.3572 0.6030 0.033 Uiso 1 1 calc R
C12 C 0.6448(3) 0.4834(2) 0.6792(2) 0.0302(7) Uani 1 1 d .
H12A H 0.6910 0.4386 0.6501 0.036 Uiso 1 1 calc R
H12B H 0.6838 0.5138 0.7249 0.036 Uiso 1 1 calc R
C13 C 0.6123(3) 0.5629(2) 0.6181(2) 0.0322(7) Uani 1 1 d .
H13A H 0.5789 0.5328 0.5693 0.039 Uiso 1 1 calc R
H13B H 0.5622 0.6056 0.6451 0.039 Uiso 1 1 calc R
C14 C 0.7016(3) 0.6234(3) 0.5890(3) 0.0481(10) Uani 1 1 d .
H14A H 0.7371 0.6499 0.6383 0.058 Uiso 1 1 calc R
H14B H 0.7497 0.5807 0.5598 0.058 Uiso 1 1 calc R
C15 C 0.6734(4) 0.7069(3) 0.5318(3) 0.0638(14) Uani 1 1 d .
H15A H 0.6347 0.6822 0.4843 0.096 Uiso 1 1 calc R
H15B H 0.7353 0.7384 0.5121 0.096 Uiso 1 1 calc R
H15C H 0.6322 0.7538 0.5622 0.096 Uiso 1 1 calc R
C16 C 0.6564(2) 0.1650(2) 0.91121(19) 0.0239(6) Uani 1 1 d .
C17 C 0.6128(3) 0.3094(2) 0.9784(2) 0.0324(8) Uani 1 1 d .
H17A H 0.6780 0.3069 1.0090 0.039 Uiso 1 1 calc R
H17B H 0.5598 0.2805 1.0138 0.039 Uiso 1 1 calc R
C18 C 0.5858(3) 0.4135(2) 0.9583(2) 0.0303(7) Uani 1 1 d .
H18A H 0.5114 0.4207 0.9530 0.036 Uiso 1 1 calc R
H18B H 0.6101 0.4569 1.0030 0.036 Uiso 1 1 calc R
C19 C 0.7479(2) 0.4564(2) 0.8852(2) 0.0316(7) Uani 1 1 d .
H19A H 0.7791 0.4475 0.8301 0.038 Uiso 1 1 calc R
H19B H 0.7772 0.4073 0.9230 0.038 Uiso 1 1 calc R
C20 C 0.7754(3) 0.5571(3) 0.9179(3) 0.0549(11) Uani 1 1 d .
H20A H 0.7570 0.5614 0.9772 0.066 Uiso 1 1 calc R
H20B H 0.7353 0.6062 0.8873 0.066 Uiso 1 1 calc R
C21 C 0.8884(4) 0.5798(4) 0.9086(3) 0.0739(15) Uani 1 1 d .
H21A H 0.9286 0.5264 0.9330 0.089 Uiso 1 1 calc R
H21B H 0.9046 0.6394 0.9399 0.089 Uiso 1 1 calc R
C22 C 0.9192(5) 0.5935(4) 0.8173(4) 0.093(2) Uani 1 1 d .
H22A H 0.9093 0.5327 0.7871 0.139 Uiso 1 1 calc R
H22B H 0.9906 0.6126 0.8147 0.139 Uiso 1 1 calc R
H22C H 0.8771 0.6441 0.7920 0.139 Uiso 1 1 calc R
H2 H 0.523(3) 0.468(3) 0.745(2) 0.042(11) Uiso 1 1 d .
H4 H 0.603(4) 0.492(3) 0.862(3) 0.068(15) Uiso 1 1 d .

loop_
_atom_site_aniso_label
_atom_site_aniso_U_11
_atom_site_aniso_U_22
_atom_site_aniso_U_33
_atom_site_aniso_U_23
_atom_site_aniso_U_13
_atom_site_aniso_U_12
Ni1 0.0243(2) 0.0152(2) 0.0194(2) -0.00064(14) -0.00370(16) 0.00185(15)
S1 0.0274(4) 0.0247(4) 0.0288(4) -0.0065(3) -0.0034(3) 0.0063(3)
S2 0.0291(4) 0.0265(4) 0.0266(4) -0.0006(3) -0.0023(3) 0.0097(3)
S3 0.0441(6) 0.0625(7) 0.0331(5) -0.0154(5) -0.0081(4) 0.0267(5)
S4 0.0391(5) 0.0504(6) 0.0276(4) -0.0061(4) -0.0022(4) 0.0239(4)
S5 0.0405(5) 0.0450(5) 0.0330(5) -0.0096(4) 0.0113(4) 0.0042(4)
S6 0.0298(4) 0.0530(6) 0.0370(5) 0.0078(4) 0.0027(4) 0.0175(4)
O1 0.0282(11) 0.0212(11) 0.0344(12) -0.0044(10) -0.0089(10) -0.0035(9)
O2 0.0543(16) 0.0308(13) 0.0214(11) 0.0058(10) -0.0012(11) 0.0114(12)
N1 0.0239(13) 0.0180(12) 0.0230(12) 0.0001(10) -0.0069(11) 0.0015(10)
N2 0.0263(13) 0.0178(12) 0.0241(13) 0.0033(11) -0.0005(11) 0.0051(11)
N3 0.0285(13) 0.0201(13) 0.0191(12) 0.0008(10) -0.0014(11) 0.0049(11)
N4 0.0304(14) 0.0188(13) 0.0220(13) -0.0042(11) -0.0073(11) 0.0054(11)
C1 0.0202(14) 0.0140(13) 0.0238(14) 0.0016(12) 0.0008(12) 0.0000(11)
C2 0.0191(14) 0.0153(13) 0.0224(14) 0.0032(12) -0.0034(12) 0.0026(11)
C3 0.0286(16) 0.0254(16) 0.0277(16) -0.0035(13) -0.0002(14) 0.0019(13)
C4 0.0348(18) 0.0332(18) 0.0304(17) -0.0022(15) 0.0042(15) 0.0098(15)
C5 0.0276(16) 0.0319(17) 0.0277(16) -0.0056(14) -0.0037(14) 0.0079(14)
C6 0.0258(16) 0.0286(16) 0.0297(17) -0.0011(14) 0.0027(14) 0.0023(13)
C7 0.047(2) 0.053(3) 0.063(3) -0.021(2) 0.000(2) 0.002(2)
C8 0.041(2) 0.123(5) 0.035(2) 0.012(3) -0.0144(19) 0.014(3)
C9 0.0200(14) 0.0201(14) 0.0201(14) 0.0012(12) 0.0025(12) -0.0020(12)
C10 0.0257(16) 0.0227(16) 0.0374(18) -0.0030(14) -0.0102(14) -0.0011(13)
C11 0.0325(17) 0.0217(15) 0.0271(16) -0.0001(13) -0.0081(14) -0.0011(13)
C12 0.0308(17) 0.0319(18) 0.0279(17) 0.0063(14) -0.0035(14) -0.0032(14)
C13 0.0369(18) 0.0286(17) 0.0311(17) 0.0066(14) 0.0039(15) 0.0027(15)
C14 0.048(2) 0.052(2) 0.045(2) 0.020(2) -0.0069(19) -0.013(2)
C15 0.078(3) 0.051(3) 0.062(3) 0.028(2) -0.024(3) -0.030(2)
C16 0.0269(15) 0.0226(15) 0.0222(15) 0.0011(12) 0.0020(13) 0.0011(13)
C17 0.046(2) 0.0305(17) 0.0204(15) -0.0011(14) -0.0058(15) 0.0114(16)
C18 0.0384(18) 0.0286(17) 0.0239(15) -0.0081(13) 0.0004(14) 0.0053(14)
C19 0.0320(18) 0.0301(17) 0.0326(18) -0.0052(15) -0.0104(15) 0.0005(14)
C20 0.052(3) 0.055(3) 0.057(3) -0.023(2) -0.002(2) -0.010(2)
C21 0.067(3) 0.083(4) 0.072(3) -0.023(3) -0.011(3) -0.024(3)
C22 0.106(5) 0.078(4) 0.095(4) -0.020(3) 0.030(4) -0.046(4)

loop_
_atom_type_symbol
_atom_type_description
_atom_type_scat_dispersion_real
_atom_type_scat_dispersion_imag
_atom_type_scat_source
C C 0.0033 0.0016 'International Tables Vol C Tables 4.2.6.8 and 6.1.1.4'
H H 0.0000 0.0000 'International Tables Vol C Tables 4.2.6.8 and 6.1.1.4'
N N 0.0061 0.0033 'International Tables Vol C Tables 4.2.6.8 and 6.1.1.4'
O O 0.0106 0.0060 'International Tables Vol C Tables 4.2.6.8 and 6.1.1.4'
S S 0.1246 0.1234 'International Tables Vol C Tables 4.2.6.8 and 6.1.1.4'
Ni Ni 0.3393 1.1124 'International Tables Vol C Tables 4.2.6.8 and 6.1.1.4'

loop_
_geom_angle_atom_site_label_1
_geom_angle_atom_site_label_2
_geom_angle_atom_site_label_3
_geom_angle
N1 Ni1 N3 97.94(11)
N1 Ni1 N4 170.89(11)
N3 Ni1 N4 84.67(11)
N1 Ni1 N2 85.80(11)
N3 Ni1 N2 171.88(11)
N4 Ni1 N2 90.55(11)
C3 S1 C1 94.37(14)
C2 S2 C3 94.83(15)
C5 S3 C4 95.33(16)
C4 S4 C6 95.02(16)
C5 S5 C7 101.00(19)
C6 S6 C8 103.56(18)
C9 N1 C10 116.7(3)
C9 N1 Ni1 136.0(2)
C10 N1 Ni1 107.33(19)
C12 N2 C11 111.6(2)
C12 N2 Ni1 116.80(19)
C11 N2 Ni1 109.74(19)
C12 N2 H2 105(3)
C11 N2 H2 112(3)
Ni1 N2 H2 101(3)
C16 N3 C17 112.1(2)
C16 N3 Ni1 134.7(2)
C17 N3 Ni1 112.41(19)
C18 N4 C19 113.9(3)
C18 N4 Ni1 103.29(19)
C19 N4 Ni1 114.9(2)
C18 N4 H4 104(3)
C19 N4 H4 112(3)
Ni1 N4 H4 109(3)
C2 C1 C9 131.8(3)
C2 C1 S1 116.7(2)
C9 C1 S1 110.8(2)
C1 C2 C16 132.1(3)
C1 C2 S2 116.9(2)
C16 C2 S2 110.7(2)
C4 C3 S1 122.6(3)
C4 C3 S2 123.5(3)
S1 C3 S2 113.88(17)
C3 C4 S4 123.0(3)
C3 C4 S3 122.6(3)
S4 C4 S3 114.36(18)
C6 C5 S5 123.9(3)
C6 C5 S3 117.3(2)
S5 C5 S3 118.80(18)
C5 C6 S6 121.8(3)
C5 C6 S4 117.6(2)
S6 C6 S4 120.66(19)
S5 C7 H7A 109.5
S5 C7 H7B 109.5
H7A C7 H7B 109.5
S5 C7 H7C 109.5
H7A C7 H7C 109.5
H7B C7 H7C 109.5
S6 C8 H8A 109.5
S6 C8 H8B 109.5
H8A C8 H8B 109.5
S6 C8 H8C 109.5
H8A C8 H8C 109.5
H8B C8 H8C 109.5
O1 C9 N1 125.4(3)
O1 C9 C1 115.2(3)
N1 C9 C1 119.4(3)
N1 C10 C11 105.1(2)
N1 C10 H10A 110.7
C11 C10 H10A 110.7
N1 C10 H10B 110.7
C11 C10 H10B 110.7
H10A C10 H10B 108.8
C10 C11 N2 107.6(3)
C10 C11 H11A 110.2
N2 C11 H11A 110.2
C10 C11 H11B 110.2
N2 C11 H11B 110.2
H11A C11 H11B 108.5
N2 C12 C13 115.7(3)
N2 C12 H12A 108.4
C13 C12 H12A 108.4
N2 C12 H12B 108.4
C13 C12 H12B 108.4
H12A C12 H12B 107.4
C14 C13 C12 112.2(3)
C14 C13 H13A 109.2
C12 C13 H13A 109.2
C14 C13 H13B 109.2
C12 C13 H13B 109.2
H13A C13 H13B 107.9
C15 C14 C13 114.6(4)
C15 C14 H14A 108.6
C13 C14 H14A 108.6
C15 C14 H14B 108.6
C13 C14 H14B 108.6
H14A C14 H14B 107.6
C14 C15 H15A 109.5
C14 C15 H15B 109.5
H15A C15 H15B 109.5
C14 C15 H15C 109.5
H15A C15 H15C 109.5
H15B C15 H15C 109.5
O2 C16 N3 125.0(3)
O2 C16 C2 114.4(3)
N3 C16 C2 120.5(3)
N3 C17 C18 108.7(2)
N3 C17 H17A 109.9
C18 C17 H17A 109.9
N3 C17 H17B 109.9
C18 C17 H17B 109.9
H17A C17 H17B 108.3
N4 C18 C17 107.8(3)
N4 C18 H18A 110.2
C17 C18 H18A 110.2
N4 C18 H18B 110.2
C17 C18 H18B 110.2
H18A C18 H18B 108.5
N4 C19 C20 113.8(3)
N4 C19 H19A 108.8
C20 C19 H19A 108.8
N4 C19 H19B 108.8
C20 C19 H19B 108.8
H19A C19 H19B 107.7
C19 C20 C21 112.4(4)
C19 C20 H20A 109.1
C21 C20 H20A 109.1
C19 C20 H20B 109.1
C21 C20 H20B 109.1
H20A C20 H20B 107.9
C20 C21 C22 112.4(4)
C20 C21 H21A 109.1
C22 C21 H21A 109.1
C20 C21 H21B 109.1
C22 C21 H21B 109.1
H21A C21 H21B 107.9
C21 C22 H22A 109.5
C21 C22 H22B 109.5
H22A C22 H22B 109.5
C21 C22 H22C 109.5
H22A C22 H22C 109.5
H22B C22 H22C 109.5

loop_
_geom_bond_atom_site_label_1
_geom_bond_atom_site_label_2
_geom_bond_distance
Ni1 N1 1.874(2)
Ni1 N3 1.881(2)
Ni1 N4 1.931(3)
Ni1 N2 1.954(2)
S1 C3 1.748(3)
S1 C1 1.775(3)
S2 C2 1.750(3)
S2 C3 1.761(3)
S3 C5 1.757(3)
S3 C4 1.761(3)
S4 C4 1.757(4)
S4 C6 1.764(3)
S5 C5 1.754(3)
S5 C7 1.791(4)
S6 C6 1.746(3)
S6 C8 1.777(4)
O1 C9 1.265(4)
O2 C16 1.257(4)
N1 C9 1.322(4)
N1 C10 1.475(4)
N2 C12 1.487(4)
N2 C11 1.492(4)
N2 H2 0.88(4)
N3 C16 1.318(4)
N3 C17 1.479(4)
N4 C18 1.491(4)
N4 C19 1.485(4)
N4 H4 0.87(5)
C1 C2 1.352(4)
C1 C9 1.476(4)
C2 C16 1.503(4)
C3 C4 1.342(4)
C5 C6 1.333(5)
C7 H7A 0.9700
C7 H7B 0.9700
C7 H7C 0.9700
C8 H8A 0.9700
C8 H8B 0.9700
C8 H8C 0.9700
C10 C11 1.516(4)
C10 H10A 0.9800
C10 H10B 0.9800
C11 H11A 0.9800
C11 H11B 0.9800
C12 C13 1.522(4)
C12 H12A 0.9800
C12 H12B 0.9800
C13 C14 1.507(5)
C13 H13A 0.9800
C13 H13B 0.9800
C14 C15 1.507(5)
C14 H14A 0.9800
C14 H14B 0.9800
C15 H15A 0.9700
C15 H15B 0.9700
C15 H15C 0.9700
C17 C18 1.504(4)
C17 H17A 0.9800
C17 H17B 0.9800
C18 H18A 0.9800
C18 H18B 0.9800
C19 C20 1.517(5)
C19 H19A 0.9800
C19 H19B 0.9800
C20 C21 1.518(6)
C20 H20A 0.9800
C20 H20B 0.9800
C21 C22 1.527(8)
C21 H21A 0.9800
C21 H21B 0.9800
C22 H22A 0.9700
C22 H22B 0.9700
C22 H22C 0.9700

loop_
_geom_torsion_atom_site_label_1
_geom_torsion_atom_site_label_2
_geom_torsion_atom_site_label_3
_geom_torsion_atom_site_label_4
_geom_torsion
N3 Ni1 N1 C9 -40.9(3)
N4 Ni1 N1 C9 -147.1(6)
N2 Ni1 N1 C9 146.3(3)
N3 Ni1 N1 C10 139.6(2)
N4 Ni1 N1 C10 33.4(8)
N2 Ni1 N1 C10 -33.2(2)
N1 Ni1 N2 C12 -122.0(2)
N3 Ni1 N2 C12 120.2(8)
N4 Ni1 N2 C12 66.4(2)
N1 Ni1 N2 C11 6.4(2)
N3 Ni1 N2 C11 -111.5(8)
N4 Ni1 N2 C11 -165.3(2)
N1 Ni1 N3 C16 43.0(3)
N4 Ni1 N3 C16 -145.8(3)
N2 Ni1 N3 C16 160.0(7)
N1 Ni1 N3 C17 -148.4(2)
N4 Ni1 N3 C17 22.9(2)
N2 Ni1 N3 C17 -31.3(9)
N1 Ni1 N4 C18 66.8(8)
N3 Ni1 N4 C18 -40.4(2)
N2 Ni1 N4 C18 133.1(2)
N1 Ni1 N4 C19 -168.6(6)
N3 Ni1 N4 C19 84.3(2)
N2 Ni1 N4 C19 -102.3(2)
C3 S1 C1 C2 -9.9(3)
C3 S1 C1 C9 178.4(2)
C9 C1 C2 C16 -4.2(5)
S1 C1 C2 C16 -173.8(3)
C9 C1 C2 S2 168.4(3)
S1 C1 C2 S2 -1.2(3)
C3 S2 C2 C1 11.5(3)
C3 S2 C2 C16 -174.3(2)
C1 S1 C3 C4 -165.8(3)
C1 S1 C3 S2 17.4(2)
C2 S2 C3 C4 165.2(3)
C2 S2 C3 S1 -18.0(2)
S1 C3 C4 S4 -178.30(19)
S2 C3 C4 S4 -1.7(5)
S1 C3 C4 S3 1.1(5)
S2 C3 C4 S3 177.71(19)
C6 S4 C4 C3 -174.1(3)
C6 S4 C4 S3 6.5(2)
C5 S3 C4 C3 174.6(3)
C5 S3 C4 S4 -6.0(2)
C7 S5 C5 C6 108.2(3)
C7 S5 C5 S3 -74.3(3)
C4 S3 C5 C6 2.8(3)
C4 S3 C5 S5 -174.9(2)
S5 C5 C6 S6 -0.5(5)
S3 C5 C6 S6 -178.10(19)
S5 C5 C6 S4 178.87(19)
S3 C5 C6 S4 1.3(4)
C8 S6 C6 C5 -163.2(3)
C8 S6 C6 S4 17.4(3)
C4 S4 C6 C5 -4.7(3)
C4 S4 C6 S6 174.7(2)
C10 N1 C9 O1 -1.0(4)
Ni1 N1 C9 O1 179.5(2)
C10 N1 C9 C1 177.7(3)
Ni1 N1 C9 C1 -1.8(4)
C2 C1 C9 O1 -142.7(3)
S1 C1 C9 O1 27.4(3)
C2 C1 C9 N1 38.5(5)
S1 C1 C9 N1 -151.4(2)
C9 N1 C10 C11 -127.5(3)
Ni1 N1 C10 C11 52.1(3)
N1 C10 C11 N2 -46.6(3)
C12 N2 C11 C10 152.2(3)
Ni1 N2 C11 C10 21.1(3)
C11 N2 C12 C13 59.4(4)
Ni1 N2 C12 C13 -173.2(2)
N2 C12 C13 C14 175.3(3)
C12 C13 C14 C15 -176.9(4)
C17 N3 C16 O2 3.8(5)
Ni1 N3 C16 O2 172.5(2)
C17 N3 C16 C2 -172.2(3)
Ni1 N3 C16 C2 -3.5(5)
C1 C2 C16 O2 152.3(3)
S2 C2 C16 O2 -20.7(3)
C1 C2 C16 N3 -31.4(5)
S2 C2 C16 N3 155.7(2)
C16 N3 C17 C18 172.4(3)
Ni1 N3 C17 C18 1.1(3)
C19 N4 C18 C17 -75.3(3)
Ni1 N4 C18 C17 49.9(3)
N3 C17 C18 N4 -33.7(4)
C18 N4 C19 C20 -80.3(4)
Ni1 N4 C19 C20 160.8(3)
N4 C19 C20 C21 -168.5(4)
C19 C20 C21 C22 69.6(6)
